data_4073106
loop_
_publ_author_name
'Constant, Samuel'
'Frantz, Richard'
'M\"uller, Jessica'
'Bernardinelli, G\'erald'
'Lacour, J\'er\^ome'

_publ_contact_author
;
     Dr Gerald Bernardinelli
     Laboratory of X-ray Crystallography
     University of Geneva
     24, quai E. Ansermet
     CH - 1211 Geneva 4
     Switzerland
;
_publ_section_title
;
 TRISPHAT-N:&#x00A0; A Chiral Hexacoordinated Phosphate Anion with Unique
 Asymmetric Coordinating Properties
;
_journal_issue 9
_journal_name_full Organometallics
_journal_page_first 2141
_journal_paper_doi 10.1021/om070074k
_journal_volume 26
_journal_year 2007
_chemical_absolute_configuration ad
_chemical_formula_moiety 'C43 H18 Cl13 Cu N3 O6 P, 2(C H Cl3)'
_chemical_formula_sum 'C45 H20 Cl19 Cu N3 O6 P'
_chemical_formula_weight 1466.7
_space_group_IT_number 19
_symmetry_cell_setting orthorhombic
_symmetry_space_group_name_Hall 'P 2ac 2ab'
_symmetry_space_group_name_H-M 'P 21 21 21'
_audit_conform_dict_name cif_core.dic
_audit_conform_dict_version 2.0.1
_audit_creation_date 2005-03-21
_audit_creation_method from_xtal_archive_file_using_CIFIO
_audit_update_record 2007-01-19
_cell_angle_alpha 90.00000
_cell_angle_beta 90.00000
_cell_angle_gamma 90.00000
_cell_formula_units_Z 4
_cell_length_a 14.4833(10)
_cell_length_b 19.3609(18)
_cell_length_c 20.7455(13)
_cell_measurement_reflns_used 7997
_cell_measurement_temperature 200
_cell_measurement_theta_max 25.7
_cell_measurement_theta_min 4.0
_cell_volume 5817.2(8)
_computing_cell_refinement 'CELL (Stoe & Cie, 1999)'
_computing_data_collection 'EXPOSE (Stoe & Cie, 1999)'
_computing_data_reduction 'XRED (Stoe & Cie, 1999)'
_computing_molecular_graphics xtal_gx3
_computing_publication_material xtal_CIFIO
_computing_structure_refinement xtal_CRYLSQ
_computing_structure_solution SIR97
_diffrn_detector_area_resol_mean 6
_diffrn_measured_fraction_theta_full 1.0
_diffrn_measured_fraction_theta_max 1.0
_diffrn_measurement_device_type 'Stoe Ipds'
_diffrn_measurement_method \f
_diffrn_radiation_type MoK\a
_diffrn_radiation_wavelength .71073
_diffrn_reflns_av_R_equivalents .091
_diffrn_reflns_limit_h_max 17
_diffrn_reflns_limit_h_min -17
_diffrn_reflns_limit_k_max 23
_diffrn_reflns_limit_k_min -23
_diffrn_reflns_limit_l_max 25
_diffrn_reflns_limit_l_min -25
_diffrn_reflns_number 72581
_diffrn_reflns_theta_full 25.9
_diffrn_reflns_theta_max 25.9
_diffrn_standards_decay_% 0
_exptl_absorpt_coefficient_mu 1.323
_exptl_absorpt_correction_T_max .8366
_exptl_absorpt_correction_T_min .7810
_exptl_absorpt_correction_type numerical
_exptl_absorpt_process_details 'XRED; Stoe & Cie, 1999'
_exptl_crystal_colour yellow
_exptl_crystal_density_diffrn 1.675
_exptl_crystal_density_meas ?
_exptl_crystal_description prism
_exptl_crystal_F_000 2904
_exptl_crystal_size_max .24
_exptl_crystal_size_mid .17
_exptl_crystal_size_min .15
_refine_diff_density_max .914
_refine_diff_density_min -.825
_refine_ls_abs_structure_details Flack_xabs_refined
_refine_ls_abs_structure_Flack .00(3)
_refine_ls_extinction_coef .00000
_refine_ls_extinction_method none
_refine_ls_goodness_of_fit_ref 1.46(1)
_refine_ls_hydrogen_treatment noref
_refine_ls_number_parameters 677
_refine_ls_number_reflns 6024
_refine_ls_R_factor_gt .044
_refine_ls_shift/su_max .00043
_refine_ls_structure_factor_coef F
_refine_ls_weighting_details \w=1/[\s^2^(Fo)+0.0002(Fo^2^)]
_refine_ls_weighting_scheme calc
_refine_ls_wR_factor_ref .040
_reflns_Friedel_coverage .91
_reflns_number_gt 6024
_reflns_number_total 11264
_reflns_threshold_expression 'refl observed if Fo > 3.99 \s(Fo)'
_cod_data_source_file om070074ksi20070124_082118.cif
_cod_data_source_block MUEL
_cod_depositor_comments
;
The following automatic conversions were performed:

'_exptl_crystal_density_meas' value 'not_measured' was changed to '?'
- the value is perceived as not measured.

Automatic conversion script
Id: cif_fix_values 3008 2015-01-20 13:52:24Z robertas 
;
_cod_original_sg_symbol_H-M 'P 212121'
_cod_database_code 4073106

loop_
_symmetry_equiv_pos_as_xyz
+x,+y,+z
1/2-x,-y,1/2+z
1/2+x,1/2-y,-z
-x,1/2+y,1/2-z

loop_
_atom_site_label
_atom_site_fract_x
_atom_site_fract_y
_atom_site_fract_z
_atom_site_U_iso_or_equiv
_atom_site_occupancy
_atom_site_adp_type
Cu .67410(9) .43659(7) .28417(7) .0408(8) 1.00000 Uani
P .96395(19) .51763(14) .20754(14) .0322(15) 1.00000 Uani
Cl1 .7481(4) .2578(3) .07976(18) .101(3) 1.00000 Uani
Cl2 1.1071(3) .36241(16) .35548(15) .0539(19) 1.00000 Uani
Cl3 1.1318(3) .43733(19) .48915(14) .065(3) 1.00000 Uani
Cl4 1.0713(3) .5914(2) .50508(15) .076(3) 1.00000 Uani
Cl5 .9797(3) .66931(15) .38733(14) .0541(19) 1.00000 Uani
Cl6 1.25345(19) .58534(15) .12272(14) .0450(17) 1.00000 Uani
Cl7 1.2246(3) .71031(15) .02531(13) .0516(19) 1.00000 Uani
Cl8 1.0228(3) .76429(14) -.00131(14) .0521(18) 1.00000 Uani
Cl9 .8541(3) .69259(15) .06678(14) .0504(18) 1.00000 Uani
Cl10 .8387(3) .37818(16) .37618(16) .0569(19) 1.00000 Uani
Cl11 .5990(3) .18967(19) .2813(2) .083(3) 1.00000 Uani
Cl12 .4913(3) .4805(2) .24404(18) .075(3) 1.00000 Uani
Cl13 .7202(3) .70245(19) .22698(17) .075(3) 1.00000 Uani
O1 .8534(5) .4939(4) .2297(3) .033(4) 1.00000 Uani
O2 .9639(5) .4564(4) .1478(3) .038(5) 1.00000 Uani
O3 .9642(5) .5761(4) .2690(3) .035(4) 1.00000 Uani
O4 1.0132(6) .4567(4) .2565(4) .035(5) 1.00000 Uani
O5 .9162(5) .5796(4) .1596(3) .035(5) 1.00000 Uani
O6 1.0717(5) .5397(4) .1827(4) .035(4) 1.00000 Uani
N1 .7444(7) .4102(5) .2082(4) .038(6) 1.00000 Uani
N2 .6194(7) .3729(5) .3507(5) .040(6) 1.00000 Uani
N3 .6562(6) .5281(5) .3266(5) .040(6) 1.00000 Uani
C1 .8240(8) .4387(6) .1965(5) .034(6) 1.00000 Uani
C2 .7211(9) .3558(7) .1711(6) .051(8) 1.00000 Uani
C3 .7800(11) .3290(7) .1223(7) .068(10) 1.00000 Uani
C4 .8663(9) .3608(7) .1123(6) .050(8) 1.00000 Uani
C5 .8861(8) .4164(6) .1498(5) .035(7) 1.00000 Uani
C6 1.0307(8) .4823(6) .3171(5) .033(7) 1.00000 Uani
C7 1.0725(8) .4463(6) .3655(6) .038(7) 1.00000 Uani
C8 1.0817(8) .4804(7) .4256(6) .044(8) 1.00000 Uani
C9 1.0552(8) .5489(6) .4327(5) .041(7) 1.00000 Uani
C10 1.0149(8) .5849(6) .3816(6) .042(7) 1.00000 Uani
C11 1.0025(8) .5503(6) .3218(5) .033(7) 1.00000 Uani
C12 1.0714(8) .5902(5) .1389(5) .028(6) 1.00000 Uani
C13 1.1458(8) .6193(6) .1080(5) .034(7) 1.00000 Uani
C14 1.1286(9) .6735(6) .0643(5) .037(7) 1.00000 Uani
C15 1.0408(9) .6974(5) .0528(5) .033(7) 1.00000 Uani
C16 .9654(8) .6662(6) .0828(5) .037(7) 1.00000 Uani
C17 .9826(8) .6142(5) .1258(5) .029(6) 1.00000 Uani
C18 .5398(8) .4000(6) .3854(7) .048(8) 1.00000 Uani
C19 .4568(9) .3692(7) .3738(6) .055(9) 1.00000 Uani
C20 .3779(10) .3955(9) .4035(8) .069(11) 1.00000 Uani
C21 .3855(11) .4501(9) .4450(8) .078(12) 1.00000 Uani
C22 .4708(10) .4792(7) .4585(6) .059(9) 1.00000 Uani
C23 .5489(9) .4556(6) .4264(6) .047(8) 1.00000 Uani
C24 .6404(8) .4904(6) .4397(6) .042(7) 1.00000 Uani
C25 .6750(10) .4905(6) .5024(6) .050(8) 1.00000 Uani
C26 .7567(11) .5248(7) .5166(6) .055(9) 1.00000 Uani
C27 .8021(8) .5620(7) .4698(6) .052(8) 1.00000 Uani
C28 .7685(9) .5629(7) .4085(6) .050(8) 1.00000 Uani
C29 .6874(8) .5284(6) .3931(5) .037(7) 1.00000 Uani
C30 .6460(8) .3108(7) .3596(6) .047(8) 1.00000 Uani
C31 .7242(9) .2805(6) .3245(6) .044(8) 1.00000 Uani
C32 .8139(9) .3075(6) .3282(6) .049(8) 1.00000 Uani
C33 .8852(8) .2790(7) .2914(7) .057(9) 1.00000 Uani
C34 .8651(13) .2209(9) .2531(7) .074(11) 1.00000 Uani
C35 .7811(15) .1928(8) .2488(7) .072(11) 1.00000 Uani
C36 .7109(9) .2247(7) .2867(6) .055(8) 1.00000 Uani
C37 .6352(8) .5847(6) .2997(6) .044(8) 1.00000 Uani
C38 .6109(8) .5898(6) .2304(6) .041(7) 1.00000 Uani
C39 .5518(8) .5434(6) .2002(6) .046(8) 1.00000 Uani
C40 .5311(10) .5483(6) .1350(7) .060(9) 1.00000 Uani
C41 .5733(11) .5970(7) .0998(6) .060(9) 1.00000 Uani
C42 .6290(9) .6461(7) .1280(6) .056(9) 1.00000 Uani
C43 .6482(9) .6418(7) .1921(6) .052(8) 1.00000 Uani
C1a 1.1738(11) .3862(7) .1539(8) .077(10) 1.00000 Uani
Cl1a 1.1801(6) .3935(3) .0694(3) .154(5) 1.00000 Uani
Cl2a 1.2776(4) .3993(3) .1884(5) .173(6) 1.00000 Uani
Cl3a 1.1242(4) .3084(3) .1765(3) .097(3) 1.00000 Uani
C1b .514(3) .7352(11) .4160(13) .19(3) 1.00000 Uani
Cl1b .5206(4) .7839(4) .3509(3) .150(5) 1.00000 Uani
Cl2b .4604(6) .6554(4) .3982(5) .210(8) 1.00000 Uani
Cl3b .6221(8) .7173(5) .4454(4) .219(8) 1.00000 Uani
H2 .66087 .33379 .17799 .05000 1.00000 Uiso
H4 .90978 .34377 .07986 .05000 1.00000 Uiso
H19 .45258 .32924 .34493 .05000 1.00000 Uiso
H20 .31739 .37488 .39463 .05000 1.00000 Uiso
H21 .32979 .46877 .46558 .05000 1.00000 Uiso
H22 .47592 .51642 .49025 .05000 1.00000 Uiso
H25 .64141 .46623 .53664 .05000 1.00000 Uiso
H26 .78229 .52238 .56027 .05000 1.00000 Uiso
H27 .85823 .58777 .48063 .05000 1.00000 Uiso
H28 .80201 .58828 .37489 .05000 1.00000 Uiso
H30 .61292 .28208 .39089 .05000 1.00000 Uiso
H33 .94735 .29905 .29214 .05000 1.00000 Uiso
H34 .91543 .19994 .22841 .05000 1.00000 Uiso
H35 .76851 .15273 .22138 .05000 1.00000 Uiso
H37 .63493 .62687 .32587 .05000 1.00000 Uiso
H40 .48654 .51680 .11510 .05000 1.00000 Uiso
H41 .56425 .59773 .05299 .05000 1.00000 Uiso
H42 .65464 .68385 .10204 .05000 1.00000 Uiso
H1a 1.13315 .42276 .17006 .05000 1.00000 Uiso
H1b .47768 .76093 .44784 .05000 1.00000 Uiso

loop_
_atom_site_aniso_label
_atom_site_aniso_U_11
_atom_site_aniso_U_22
_atom_site_aniso_U_33
_atom_site_aniso_U_12
_atom_site_aniso_U_13
_atom_site_aniso_U_23
Cu .0342(8) .0479(8) .0403(8) -.0012(7) .0059(7) .0126(7)
P .0280(16) .0370(15) .0317(15) -.0016(13) .0015(14) .0099(13)
Cl1 .115(4) .109(4) .080(3) -.060(3) .017(3) -.042(3)
Cl2 .054(2) .0508(18) .0573(19) .0111(15) -.0056(17) .0190(15)
Cl3 .051(2) .101(3) .0417(18) .008(2) -.0107(16) .0316(19)
Cl4 .089(3) .098(3) .0399(18) -.014(3) -.0185(19) -.0035(18)
Cl5 .068(3) .0469(17) .0470(17) -.0043(17) .0041(17) -.0020(14)
Cl6 .0300(16) .0551(17) .0500(17) .0005(14) .0109(14) -.0052(15)
Cl7 .059(3) .0544(19) .0417(17) -.0221(16) .0200(16) .0007(15)
Cl8 .080(3) .0393(16) .0374(15) -.0127(16) .0006(17) .0148(14)
Cl9 .0455(19) .0508(17) .0548(18) .0033(15) -.0131(16) .0177(15)
Cl10 .0386(18) .0546(18) .077(3) -.0028(16) .0031(18) .0029(17)
Cl11 .074(3) .070(3) .106(3) -.018(2) -.021(3) .006(3)
Cl12 .056(3) .081(3) .087(3) -.028(2) -.024(2) .040(2)
Cl13 .093(3) .068(3) .063(3) -.033(3) -.006(3) .0162(19)
O1 .029(5) .042(5) .028(4) -.005(4) .003(4) -.001(4)
O2 .030(5) .049(5) .035(4) -.003(4) .004(4) .004(4)
O3 .046(5) .035(4) .024(4) .005(4) -.003(4) .009(4)
O4 .043(5) .036(5) .025(4) .004(4) .001(4) .009(4)
O5 .029(4) .044(5) .031(4) .001(4) -.001(4) .009(4)
O6 .031(5) .038(5) .034(4) .000(4) -.001(4) .013(4)
N1 .041(6) .044(6) .030(5) -.015(5) -.011(5) .008(5)
N2 .038(6) .039(6) .044(6) -.006(5) .004(5) .013(5)
N3 .027(6) .052(6) .041(6) -.002(5) .010(5) .003(5)
C1 .034(6) .048(7) .019(6) -.009(7) -.005(6) .011(6)
C2 .059(9) .066(9) .028(7) -.024(7) .006(7) .004(7)
C3 .075(11) .069(9) .058(9) -.024(8) -.005(9) .001(8)
C4 .050(9) .067(9) .031(7) .003(8) .006(7) .007(7)
C5 .037(7) .036(7) .030(6) -.008(6) -.003(6) .004(6)
C6 .030(7) .037(7) .033(7) -.001(6) .008(6) .007(6)
C7 .032(7) .041(7) .042(7) -.005(6) -.003(6) .014(6)
C8 .027(7) .068(9) .036(8) -.003(7) .005(6) .019(7)
C9 .042(7) .057(8) .025(6) -.012(6) .000(6) .004(6)
C10 .035(7) .043(7) .046(7) -.006(6) .004(6) .000(6)
C11 .029(7) .040(7) .032(7) -.006(6) .004(6) .007(6)
C12 .033(7) .026(6) .024(6) -.004(5) .010(6) .000(5)
C13 .034(7) .037(6) .030(6) -.010(6) .002(6) .003(6)
C14 .057(9) .035(7) .021(6) -.015(6) .022(6) -.005(5)
C15 .045(8) .029(6) .023(6) -.000(6) .012(6) .004(5)
C16 .043(8) .036(7) .032(6) -.007(6) -.015(6) .001(6)
C17 .031(7) .034(6) .021(6) -.005(6) .002(6) -.000(5)
C18 .030(8) .051(8) .063(9) -.000(6) .008(7) .026(7)
C19 .045(9) .068(9) .053(8) -.001(8) -.001(8) .026(7)
C20 .036(9) .086(12) .087(12) -.001(8) .009(9) .046(10)
C21 .045(10) .093(13) .096(12) .017(9) .028(10) .048(11)
C22 .044(9) .075(9) .057(9) .012(8) .020(8) .014(7)
C23 .048(9) .040(7) .052(8) -.002(6) .013(7) .013(6)
C24 .028(7) .050(7) .048(8) .013(6) .012(6) .011(6)
C25 .057(9) .056(8) .037(7) .001(7) .028(8) .003(6)
C26 .067(10) .067(9) .031(7) .015(8) .002(7) .003(7)
C27 .045(8) .071(9) .041(7) -.002(7) -.006(7) -.003(7)
C28 .035(8) .074(9) .041(8) .003(7) .003(6) .013(7)
C29 .033(7) .052(7) .025(6) .006(6) .013(6) .002(6)
C30 .038(8) .049(8) .055(8) -.003(7) .002(7) .024(7)
C31 .046(9) .041(8) .045(7) .003(6) -.010(7) .021(7)
C32 .049(9) .048(7) .051(8) .001(7) .005(7) .022(6)
C33 .034(7) .072(10) .065(9) .012(7) .019(8) .018(8)
C34 .092(13) .083(12) .048(9) .024(11) .038(9) .012(9)
C35 .111(14) .051(9) .055(9) -.017(10) .010(10) .005(7)
C36 .063(9) .058(9) .044(8) .003(7) .006(8) .024(8)
C37 .046(8) .042(7) .044(8) .009(6) .006(6) .009(6)
C38 .039(7) .045(7) .040(7) .008(6) -.002(6) .006(6)
C39 .039(8) .047(8) .052(8) .016(6) -.008(7) .013(6)
C40 .069(10) .042(8) .069(10) -.003(7) -.028(8) .016(7)
C41 .070(10) .059(9) .053(9) .005(8) -.023(8) .012(7)
C42 .049(9) .065(9) .054(9) .010(7) -.003(8) .023(7)
C43 .050(9) .063(8) .043(8) -.010(7) .005(7) .018(7)
C1a .065(10) .066(9) .101(11) -.004(8) -.012(10) .002(8)
Cl1a .200(7) .138(5) .124(4) .023(5) .062(5) .021(4)
Cl2a .080(4) .108(4) .331(10) -.011(3) -.080(5) .018(5)
Cl3a .109(4) .069(3) .115(4) -.022(3) -.003(3) -.002(3)
C1b .29(4) .085(14) .19(3) .11(2) .08(3) .037(15)
Cl1b .112(4) .181(6) .156(5) -.006(4) -.027(4) .079(5)
Cl2b .169(7) .143(6) .317(11) .046(5) .103(7) .061(6)
Cl3b .298(11) .190(7) .169(6) .079(8) -.137(7) -.037(6)

loop_
_atom_type_symbol
_atom_type_scat_source
_atom_type_scat_dispersion_real
_atom_type_scat_dispersion_imag
C Int._Tables_Vol_IV_Tables_2.2B_and_2.3.1 .002 .002
H Int._Tables_Vol_IV_Tables_2.2B_and_2.3.1 0 0
Cl Int._Tables_Vol_IV_Tables_2.2B_and_2.3.1 .132 .159
Cu Int._Tables_Vol_IV_Tables_2.2B_and_2.3.1 .263 1.266
N Int._Tables_Vol_IV_Tables_2.2B_and_2.3.1 .004 .003
O Int._Tables_Vol_IV_Tables_2.2B_and_2.3.1 .008 .006
P Int._Tables_Vol_IV_Tables_2.2B_and_2.3.1 .09 .095

loop_
_geom_angle_atom_site_label_1
_geom_angle_atom_site_label_2
_geom_angle_atom_site_label_3
_geom_angle
N1 Cu N2 127.0(4)
N1 Cu N3 131.2(4)
N2 Cu N3 101.0(4)
O1 P O2 90.5(4)
O1 P O3 88.8(4)
O1 P O4 92.6(4)
O1 P O5 88.1(4)
O1 P O6 177.7(4)
O2 P O3 177.9(4)
O2 P O4 87.2(4)
O2 P O5 93.7(4)
O2 P O6 87.4(4)
O3 P O4 90.8(4)
O3 P O5 88.2(4)
O3 P O6 93.3(4)
O4 P O5 178.8(4)
O4 P O6 88.3(4)
O5 P O6 91.0(4)
P O1 C1 111.7(6)
P O2 C5 111.7(6)
P O3 C11 111.6(7)
P O4 C6 111.7(6)
P O5 C17 111.0(6)
P O6 C12 112.8(7)
Cu N1 C1 120.3(7)
Cu N1 C2 122.5(8)
C1 N1 C2 116.5(9)
Cu N2 C18 115.5(7)
Cu N2 C30 123.8(8)
C18 N2 C30 120.5(10)
Cu N3 C29 112.5(7)
Cu N3 C37 127.3(8)
C29 N3 C37 119.3(10)
O1 C1 N1 121.5(9)
O1 C1 C5 113.6(10)
N1 C1 C5 124.9(10)
N1 C2 C3 122.7(12)
Cl1 C3 C2 120.1(11)
Cl1 C3 C4 121.2(11)
C2 C3 C4 118.6(12)
C3 C4 C5 116.7(11)
O2 C5 C1 112.2(9)
O2 C5 C4 127.3(10)
C1 C5 C4 120.5(11)
O4 C6 C7 124.8(10)
O4 C6 C11 110.7(9)
C7 C6 C11 124.4(10)
Cl2 C7 C6 121.6(9)
Cl2 C7 C8 121.4(9)
C6 C7 C8 116.9(10)
Cl3 C8 C7 119.2(9)
Cl3 C8 C9 119.9(9)
C7 C8 C9 120.8(10)
Cl4 C9 C8 120.7(9)
Cl4 C9 C10 118.6(9)
C8 C9 C10 120.7(10)
Cl5 C10 C9 123.1(9)
Cl5 C10 C11 118.1(9)
C9 C10 C11 118.7(10)
O3 C11 C6 115.1(9)
O3 C11 C10 126.6(10)
C6 C11 C10 118.3(10)
O6 C12 C13 127.9(10)
O6 C12 C17 112.2(9)
C13 C12 C17 119.8(9)
Cl6 C13 C12 118.1(8)
Cl6 C13 C14 124.0(9)
C12 C13 C14 117.8(10)
Cl7 C14 C13 117.3(9)
Cl7 C14 C15 121.0(8)
C13 C14 C15 121.8(10)
Cl8 C15 C14 120.2(9)
Cl8 C15 C16 119.7(9)
C14 C15 C16 120.1(10)
Cl9 C16 C15 121.2(8)
Cl9 C16 C17 120.9(9)
C15 C16 C17 117.9(11)
O5 C17 C12 112.8(9)
O5 C17 C16 124.6(10)
C12 C17 C16 122.6(10)
N2 C18 C19 117.0(11)
N2 C18 C23 120.6(11)
C19 C18 C23 122.3(12)
C18 C19 C20 119.0(12)
C19 C20 C21 119.7(13)
C20 C21 C22 120.8(14)
C21 C22 C23 119.7(13)
C18 C23 C22 118.3(12)
C18 C23 C24 123.0(11)
C22 C23 C24 118.6(11)
C23 C24 C25 119.1(11)
C23 C24 C29 122.6(10)
C25 C24 C29 118.1(11)
C24 C25 C26 120.4(11)
C25 C26 C27 120.5(11)
C26 C27 C28 119.6(12)
C27 C28 C29 120.8(11)
N3 C29 C24 120.3(10)
N3 C29 C28 119.0(10)
C24 C29 C28 120.6(10)
N2 C30 C31 122.5(11)
C30 C31 C32 122.7(11)
C30 C31 C36 119.8(11)
C32 C31 C36 117.5(11)
Cl10 C32 C31 121.2(9)
Cl10 C32 C33 118.2(10)
C31 C32 C33 120.6(11)
C32 C33 C34 118.1(12)
C33 C34 C35 123.4(15)
C34 C35 C36 115.9(13)
Cl11 C36 C31 118.4(10)
Cl11 C36 C35 117.1(11)
C31 C36 C35 124.4(13)
N3 C37 C38 122.8(10)
C37 C38 C39 122.7(10)
C37 C38 C43 120.6(10)
C39 C38 C43 116.7(10)
Cl12 C39 C38 121.4(9)
Cl12 C39 C40 116.4(9)
C38 C39 C40 121.9(11)
C39 C40 C41 118.7(12)
C40 C41 C42 121.5(12)
C41 C42 C43 119.5(12)
Cl13 C43 C38 119.1(9)
Cl13 C43 C42 119.4(10)
C38 C43 C42 121.4(12)
Cl1a C1a Cl2a 111.4(10)
Cl1a C1a Cl3a 111.1(9)
Cl2a C1a Cl3a 112.7(9)
Cl1b C1b Cl2b 110.7(16)
Cl1b C1b Cl3b 110.7(19)
Cl2b C1b Cl3b 107.4(13)

loop_
_geom_bond_atom_site_label_1
_geom_bond_atom_site_label_2
_geom_bond_distance
Cu N1 1.944(9)
Cu N2 2.013(9)
Cu N3 1.995(10)
P O1 1.729(7)
P O2 1.714(7)
P O3 1.705(7)
P O4 1.712(7)
P O5 1.705(8)
P O6 1.698(8)
Cl1 C3 1.702(15)
Cl2 C7 1.713(11)
Cl3 C8 1.720(12)
Cl4 C9 1.728(11)
Cl5 C10 1.717(12)
Cl6 C13 1.720(11)
Cl7 C14 1.759(12)
Cl8 C15 1.733(10)
Cl9 C16 1.723(12)
Cl10 C32 1.730(12)
Cl11 C36 1.760(14)
Cl12 C39 1.755(12)
Cl13 C43 1.729(13)
O1 C1 1.340(12)
O2 C5 1.369(13)
O3 C11 1.327(12)
O4 C6 1.376(12)
O5 C17 1.364(12)
O6 C12 1.335(12)
N1 C1 1.301(14)
N1 C2 1.349(15)
N2 C18 1.456(15)
N2 C30 1.277(15)
N3 C29 1.452(14)
N3 C37 1.266(15)
C1 C5 1.391(15)
C2 C3 1.421(19)
C3 C4 1.41(2)
C4 C5 1.358(16)
C6 C7 1.364(15)
C6 C11 1.382(15)
C7 C8 1.418(16)
C8 C9 1.388(17)
C9 C10 1.397(16)
C10 C11 1.421(16)
C12 C13 1.374(15)
C12 C17 1.393(15)
C13 C14 1.409(14)
C14 C15 1.374(17)
C15 C16 1.394(16)
C16 C17 1.370(14)
C18 C19 1.363(18)
C18 C23 1.379(17)
C19 C20 1.39(2)
C20 C21 1.37(3)
C21 C22 1.39(3)
C22 C23 1.390(18)
C23 C24 1.511(16)
C24 C25 1.394(17)
C24 C29 1.394(15)
C25 C26 1.39(2)
C26 C27 1.378(17)
C27 C28 1.361(16)
C28 C29 1.388(17)
C30 C31 1.468(17)
C31 C32 1.402(18)
C31 C36 1.350(18)
C32 C33 1.397(18)
C33 C34 1.41(3)
C34 C35 1.34(3)
C35 C36 1.43(3)
C37 C38 1.485(16)
C38 C39 1.390(16)
C38 C43 1.391(16)
C39 C40 1.388(18)
C40 C41 1.339(19)
C41 C42 1.376(19)
C42 C43 1.362(17)
C1a Cl1a 1.761(17)
C1a Cl2a 1.684(17)
C1a Cl3a 1.735(15)
C1b Cl1b 1.65(3)
C1b Cl2b 1.77(3)
C1b Cl3b 1.72(4)

loop_
_geom_torsion_atom_site_label_1
_geom_torsion_atom_site_label_2
_geom_torsion_atom_site_label_3
_geom_torsion_atom_site_label_4
_geom_torsion
N2 Cu N1 C1 -128.9(8)
N2 Cu N1 C2 41.1(10)
N3 Cu N1 C1 38.1(10)
N3 Cu N1 C2 -151.9(8)
N1 Cu N2 C18 -154.4(8)
N1 Cu N2 C30 20.0(11)
N3 Cu N2 C18 35.5(8)
N3 Cu N2 C30 -150.1(9)
N1 Cu N3 C29 -120.8(7)
N1 Cu N3 C37 47.8(12)
N2 Cu N3 C29 48.6(8)
N2 Cu N3 C37 -142.7(10)
O2 P O1 C1 5.3(7)
O3 P O1 C1 -172.8(7)
O4 P O1 C1 -82.0(7)
O5 P O1 C1 99.0(7)
O1 P O2 C5 -5.5(7)
O4 P O2 C5 87.1(7)
O5 P O2 C5 -93.6(7)
O6 P O2 C5 175.5(7)
O1 P O3 C11 94.5(7)
O4 P O3 C11 2.0(7)
O5 P O3 C11 -177.3(7)
O6 P O3 C11 -86.4(7)
O1 P O4 C6 -90.4(7)
O2 P O4 C6 179.2(7)
O3 P O4 C6 -1.5(7)
O6 P O4 C6 91.8(7)
O1 P O5 C17 -176.9(7)
O2 P O5 C17 -86.6(7)
O3 P O5 C17 94.2(7)
O2 P O6 C12 92.0(7)
O3 P O6 C12 -90.0(7)
O4 P O6 C12 179.3(7)
O5 P O6 C12 -1.7(7)
P O1 C1 N1 176.4(8)
P O1 C1 C5 -3.7(11)
P O2 C5 C1 4.4(11)
P O2 C5 C4 -175.8(10)
P O3 C11 C6 -2.0(11)
P O3 C11 C10 179.3(9)
P O4 C6 C7 -177.6(9)
P O4 C6 C11 .7(11)
P O5 C17 C12 .1(10)
P O5 C17 C16 179.1(9)
P O6 C12 C13 -178.6(9)
P O6 C12 C17 2.0(10)
Cu N1 C1 O1 -10.7(13)
Cu N1 C1 C5 169.5(8)
C2 N1 C1 O1 178.8(9)
C2 N1 C1 C5 -1.1(15)
Cu N1 C2 C3 -169.0(10)
C1 N1 C2 C3 1.3(16)
Cu N2 C18 C19 111.7(11)
Cu N2 C18 C23 -66.4(13)
C30 N2 C18 C19 -62.9(15)
C30 N2 C18 C23 119.0(13)
Cu N2 C30 C31 4.1(16)
C18 N2 C30 C31 178.3(11)
Cu N3 C29 C24 -68.4(11)
Cu N3 C29 C28 106.9(10)
C37 N3 C29 C24 121.9(12)
C37 N3 C29 C28 -62.8(15)
Cu N3 C37 C38 6.3(16)
C29 N3 C37 C38 174.3(10)
O1 C1 C5 O2 -.4(13)
O1 C1 C5 C4 179.8(10)
N1 C1 C5 O2 179.5(9)
N1 C1 C5 C4 -.3(17)
N1 C2 C3 Cl1 177.1(10)
N1 C2 C3 C4 -.1(19)
Cl1 C3 C4 C5 -178.4(10)
C2 C3 C4 C5 -1.3(18)
C3 C4 C5 O2 -178.2(11)
C3 C4 C5 C1 1.5(17)
O4 C6 C7 Cl2 -.9(16)
O4 C6 C7 C8 -177.8(10)
C11 C6 C7 Cl2 -179.0(9)
C11 C6 C7 C8 4.1(16)
O4 C6 C11 O3 .9(13)
O4 C6 C11 C10 179.7(9)
C7 C6 C11 O3 179.2(10)
C7 C6 C11 C10 -2.0(17)
Cl2 C7 C8 Cl3 1.8(13)
Cl2 C7 C8 C9 178.6(9)
C6 C7 C8 Cl3 178.7(9)
C6 C7 C8 C9 -4.5(16)
Cl3 C8 C9 Cl4 -.4(14)
Cl3 C8 C9 C10 179.7(9)
C7 C8 C9 Cl4 -177.1(9)
C7 C8 C9 C10 2.9(17)
Cl4 C9 C10 Cl5 -.5(14)
Cl4 C9 C10 C11 179.4(9)
C8 C9 C10 Cl5 179.5(9)
C8 C9 C10 C11 -.7(17)
Cl5 C10 C11 O3 -1.3(16)
Cl5 C10 C11 C6 -180.0(9)
C9 C10 C11 O3 178.8(10)
C9 C10 C11 C6 .2(16)
O6 C12 C13 Cl6 3.8(14)
O6 C12 C13 C14 -178.7(9)
C17 C12 C13 Cl6 -176.9(8)
C17 C12 C13 C14 .6(14)
O6 C12 C17 O5 -1.4(12)
O6 C12 C17 C16 179.6(9)
C13 C12 C17 O5 179.3(9)
C13 C12 C17 C16 .2(15)
Cl6 C13 C14 Cl7 -2.8(13)
Cl6 C13 C14 C15 178.0(8)
C12 C13 C14 Cl7 179.8(8)
C12 C13 C14 C15 .6(15)
Cl7 C14 C15 Cl8 .7(12)
Cl7 C14 C15 C16 178.2(8)
C13 C14 C15 Cl8 179.8(8)
C13 C14 C15 C16 -2.7(15)
Cl8 C15 C16 Cl9 .3(12)
Cl8 C15 C16 C17 -179.2(8)
C14 C15 C16 Cl9 -177.2(8)
C14 C15 C16 C17 3.3(15)
Cl9 C16 C17 O5 -.6(14)
Cl9 C16 C17 C12 178.4(8)
C15 C16 C17 O5 178.9(9)
C15 C16 C17 C12 -2.1(15)
N2 C18 C19 C20 -177.0(12)
C23 C18 C19 C20 1(2)
N2 C18 C23 C22 -179.8(11)
N2 C18 C23 C24 -1.8(18)
C19 C18 C23 C22 2.2(19)
C19 C18 C23 C24 -179.8(12)
C18 C19 C20 C21 -2(3)
C19 C20 C21 C22 0(3)
C20 C21 C22 C23 4(3)
C21 C22 C23 C18 -4.6(19)
C21 C22 C23 C24 177.3(13)
C18 C23 C24 C25 -118.3(13)
C18 C23 C24 C29 68.3(16)
C22 C23 C24 C25 59.7(15)
C22 C23 C24 C29 -113.7(13)
C23 C24 C25 C26 -177.0(11)
C29 C24 C25 C26 -3.3(17)
C23 C24 C29 N3 -8.7(16)
C23 C24 C29 C28 176.1(11)
C25 C24 C29 N3 177.8(10)
C25 C24 C29 C28 2.6(17)
C24 C25 C26 C27 3.3(19)
C25 C26 C27 C28 -3(2)
C26 C27 C28 C29 1.9(19)
C27 C28 C29 N3 -177.2(11)
C27 C28 C29 C24 -2.0(18)
N2 C30 C31 C32 60.1(17)
N2 C30 C31 C36 -119.6(14)
C30 C31 C32 Cl10 1.3(16)
C30 C31 C32 C33 -176.8(12)
C36 C31 C32 Cl10 -179.0(10)
C36 C31 C32 C33 2.9(18)
C30 C31 C36 Cl11 -.4(16)
C30 C31 C36 C35 177.6(12)
C32 C31 C36 Cl11 179.9(9)
C32 C31 C36 C35 -2.1(19)
Cl10 C32 C33 C34 179.0(11)
C31 C32 C33 C34 -2.9(19)
C32 C33 C34 C35 2(3)
C33 C34 C35 C36 -1(3)
C34 C35 C36 Cl11 179.1(11)
C34 C35 C36 C31 1(3)
N3 C37 C38 C39 44.5(17)
N3 C37 C38 C43 -134.6(13)
C37 C38 C39 Cl12 7.1(16)
C37 C38 C39 C40 -178.9(12)
C43 C38 C39 Cl12 -173.8(9)
C43 C38 C39 C40 .3(17)
C37 C38 C43 Cl13 -2.3(16)
C37 C38 C43 C42 178.0(12)
C39 C38 C43 Cl13 178.5(9)
C39 C38 C43 C42 -1.2(18)
Cl12 C39 C40 C41 177.9(11)
C38 C39 C40 C41 3.6(19)
C39 C40 C41 C42 -7(3)
C40 C41 C42 C43 6(3)
C41 C42 C43 Cl13 178.6(11)
C41 C42 C43 C38 -2(2)
